data_7107320
loop_
_publ_author_name
'Mark R. Crimmin'
'Andrew J. P. White'

_publ_section_title
;
 Wittig-Olefination via an Yttrium-Coordinated Betaine
;
_journal_name_full Chem.Commun.
_journal_page_first 1745
_journal_paper_doi 10.1039/c2cc16431k
_journal_volume 48
_journal_year 2012
_chemical_formula_moiety 'C44 H63 I N2 O P Si4 Y'
_chemical_formula_sum 'C44 H63 I N2 O P Si4 Y'
_chemical_formula_weight 995.10
_chemical_name_common 'MRC I 065A1'
_chemical_name_systematic
;
?
;
_space_group_IT_number 14
_symmetry_cell_setting monoclinic
_symmetry_space_group_name_Hall '-P 2yn'
_symmetry_space_group_name_H-M 'P 1 21/n 1'
_atom_sites_solution_hydrogens geom
_atom_sites_solution_primary direct
_atom_sites_solution_secondary difmap
_audit_creation_method SHELXL-97
_cell_angle_alpha 90.00
_cell_angle_beta 91.687(3)
_cell_angle_gamma 90.00
_cell_formula_units_Z 4
_cell_length_a 12.5750(4)
_cell_length_b 24.9990(7)
_cell_length_c 15.7491(4)
_cell_measurement_reflns_used 12477
_cell_measurement_temperature 173
_cell_measurement_theta_max 32.0020
_cell_measurement_theta_min 2.9270
_cell_volume 4948.8(2)
_computing_cell_refinement 'CrysAlis RED, Oxford Diffraction Ltd'
_computing_data_collection 'CrysAlis CCD, Oxford Diffraction Ltd'
_computing_data_reduction 'CrysAlis RED, Oxford Diffraction Ltd'
_computing_molecular_graphics 'Bruker SHELXTL'
_computing_publication_material 'Bruker SHELXTL'
_computing_structure_refinement 'SHELXL-97 (Sheldrick, 1997)'
_computing_structure_solution 'SHELXS-97 (Sheldrick, 1990)'
_diffrn_ambient_temperature 173
_diffrn_detector_area_resol_mean 15.9825
_diffrn_measured_fraction_theta_full 0.988
_diffrn_measured_fraction_theta_max 0.910
_diffrn_measurement_device_type 'OD Xcalibur 3'
_diffrn_measurement_method 'omega scans'
_diffrn_radiation_monochromator graphite
_diffrn_radiation_source 'Enhance (Mo) X-ray Source'
_diffrn_radiation_type MoK\a
_diffrn_radiation_wavelength 0.71073
_diffrn_reflns_av_R_equivalents 0.0293
_diffrn_reflns_av_sigmaI/netI 0.0411
_diffrn_reflns_limit_h_max 17
_diffrn_reflns_limit_h_min -18
_diffrn_reflns_limit_k_max 36
_diffrn_reflns_limit_k_min -35
_diffrn_reflns_limit_l_max 22
_diffrn_reflns_limit_l_min -23
_diffrn_reflns_number 50239
_diffrn_reflns_theta_full 30.50
_diffrn_reflns_theta_max 32.07
_diffrn_reflns_theta_min 3.12
_exptl_absorpt_coefficient_mu 1.964
_exptl_absorpt_correction_T_max 0.902
_exptl_absorpt_correction_T_min 0.616
_exptl_absorpt_correction_type analytical
_exptl_absorpt_process_details
;
CrysAlisPro, Agilent Technologies,
Version 1.171.35.11 (release 16-05-2011 CrysAlis171 .NET)
(compiled May 16 2011,17:55:39)
Analytical numeric absorption correction using a multifaceted crystal
model based on expressions derived by R.C. Clark & J.S. Reid.
(Clark, R. C. & Reid, J. S. (1995). Acta Cryst. A51, 887-897)
;
_exptl_crystal_colour Colourless
_exptl_crystal_density_diffrn 1.336
_exptl_crystal_density_method 'not measured'
_exptl_crystal_description needles
_exptl_crystal_F_000 2048
_exptl_crystal_size_max 0.47
_exptl_crystal_size_mid 0.11
_exptl_crystal_size_min 0.06
_refine_diff_density_max 0.709
_refine_diff_density_min -0.670
_refine_diff_density_rms 0.078
_refine_ls_extinction_method none
_refine_ls_goodness_of_fit_ref 1.045
_refine_ls_hydrogen_treatment constr
_refine_ls_matrix_type full
_refine_ls_number_parameters 487
_refine_ls_number_reflns 15749
_refine_ls_number_restraints 0
_refine_ls_restrained_S_all 1.045
_refine_ls_R_factor_all 0.0653
_refine_ls_R_factor_gt 0.0359
_refine_ls_shift/su_max 0.001
_refine_ls_shift/su_mean 0.000
_refine_ls_structure_factor_coef Fsqd
_refine_ls_weighting_details 'calc w=1/[\s^2^(Fo^2^)+(0.0329P)^2^+1.2197P] where P=(Fo^2^+2Fc^2^)/3'
_refine_ls_weighting_scheme calc
_refine_ls_wR_factor_gt 0.0714
_refine_ls_wR_factor_ref 0.0787
_reflns_number_gt 11490
_reflns_number_total 15749
_reflns_threshold_expression >2sigma(I)
_cod_data_source_file c2cc16431k.txt
_cod_data_source_block compound2
_cod_original_sg_symbol_H-M P2(1)/n
_cod_database_code 7107320

loop_
_symmetry_equiv_pos_as_xyz
'x, y, z'
'-x+1/2, y+1/2, -z+1/2'
'-x, -y, -z'
'x-1/2, -y-1/2, z-1/2'

loop_
_atom_site_label
_atom_site_type_symbol
_atom_site_fract_x
_atom_site_fract_y
_atom_site_fract_z
_atom_site_U_iso_or_equiv
_atom_site_adp_type
_atom_site_occupancy
_atom_site_symmetry_multiplicity
_atom_site_calc_flag
_atom_site_refinement_flags
Y Y 0.498540(14) 0.107051(7) 0.247205(12) 0.02017(4) Uani 1 1 d .
I I 0.460054(12) 0.160527(6) 0.413433(9) 0.03547(4) Uani 1 1 d .
O1 O 0.49698(10) 0.17308(5) 0.16768(8) 0.0218(3) Uani 1 1 d .
C2 C 0.51934(14) 0.22602(7) 0.14500(11) 0.0181(3) Uani 1 1 d .
C3 C 0.59471(14) 0.24582(7) 0.21987(11) 0.0194(4) Uani 1 1 d .
H3A H 0.6571 0.2217 0.2195 0.023 Uiso 1 1 calc R
H3B H 0.5568 0.2373 0.2724 0.023 Uiso 1 1 calc R
P4 P 0.64943(4) 0.313021(18) 0.23655(3) 0.01806(9) Uani 1 1 d .
C5 C 0.41469(14) 0.25718(7) 0.13934(12) 0.0198(4) Uani 1 1 d .
C6 C 0.35487(16) 0.26024(9) 0.06340(14) 0.0310(5) Uani 1 1 d .
H6A H 0.3799 0.2432 0.0140 0.037 Uiso 1 1 calc R
C7 C 0.25921(18) 0.28793(10) 0.05933(16) 0.0407(6) Uani 1 1 d .
H7A H 0.2194 0.2895 0.0072 0.049 Uiso 1 1 calc R
C8 C 0.22140(17) 0.31310(10) 0.13015(16) 0.0396(6) Uani 1 1 d .
H8A H 0.1571 0.3331 0.1265 0.048 Uiso 1 1 calc R
C9 C 0.27741(16) 0.30911(9) 0.20597(15) 0.0327(5) Uani 1 1 d .
H9A H 0.2510 0.3257 0.2554 0.039 Uiso 1 1 calc R
C10 C 0.37263(15) 0.28091(8) 0.21074(13) 0.0249(4) Uani 1 1 d .
H10A H 0.4098 0.2778 0.2639 0.030 Uiso 1 1 calc R
C11 C 0.58529(15) 0.22808(8) 0.06458(12) 0.0221(4) Uani 1 1 d .
C12 C 0.58846(17) 0.27193(8) 0.01064(12) 0.0298(4) Uani 1 1 d .
H12A H 0.5406 0.3008 0.0182 0.036 Uiso 1 1 calc R
C13 C 0.6610(2) 0.27411(10) -0.05452(14) 0.0429(6) Uani 1 1 d .
H13A H 0.6628 0.3046 -0.0904 0.052 Uiso 1 1 calc R
C14 C 0.7299(2) 0.23243(12) -0.06721(15) 0.0475(7) Uani 1 1 d .
H14A H 0.7801 0.2343 -0.1111 0.057 Uiso 1 1 calc R
C15 C 0.72577(19) 0.18812(11) -0.01603(16) 0.0442(6) Uani 1 1 d .
H15A H 0.7716 0.1587 -0.0258 0.053 Uiso 1 1 calc R
C16 C 0.65523(16) 0.18602(9) 0.04975(14) 0.0328(5) Uani 1 1 d .
H16A H 0.6545 0.1554 0.0854 0.039 Uiso 1 1 calc R
C17 C 0.59501(14) 0.33756(7) 0.33351(12) 0.0220(4) Uani 1 1 d .
C18 C 0.59133(18) 0.30201(8) 0.40147(13) 0.0320(5) Uani 1 1 d .
H18A H 0.6195 0.2669 0.3961 0.038 Uiso 1 1 calc R
C19 C 0.5467(2) 0.31768(10) 0.47677(14) 0.0412(6) Uani 1 1 d .
H19A H 0.5439 0.2932 0.5228 0.049 Uiso 1 1 calc R
C20 C 0.50671(18) 0.36813(11) 0.48524(15) 0.0423(6) Uani 1 1 d .
H20A H 0.4753 0.3785 0.5368 0.051 Uiso 1 1 calc R
C21 C 0.51179(18) 0.40417(10) 0.41902(16) 0.0413(6) Uani 1 1 d .
H21A H 0.4851 0.4394 0.4257 0.050 Uiso 1 1 calc R
C22 C 0.55568(16) 0.38926(8) 0.34272(14) 0.0308(5) Uani 1 1 d .
H22A H 0.5589 0.4141 0.2972 0.037 Uiso 1 1 calc R
C23 C 0.62863(14) 0.36140(7) 0.15269(12) 0.0210(4) Uani 1 1 d .
C24 C 0.52665(15) 0.38190(7) 0.13480(13) 0.0249(4) Uani 1 1 d .
H24A H 0.4685 0.3715 0.1683 0.030 Uiso 1 1 calc R
C25 C 0.51114(17) 0.41727(9) 0.06828(14) 0.0326(5) Uani 1 1 d .
H25A H 0.4421 0.4313 0.0562 0.039 Uiso 1 1 calc R
C26 C 0.59554(19) 0.43249(9) 0.01905(14) 0.0358(5) Uani 1 1 d .
H26A H 0.5841 0.4565 -0.0271 0.043 Uiso 1 1 calc R
C27 C 0.69658(18) 0.41273(9) 0.03707(14) 0.0336(5) Uani 1 1 d .
H27A H 0.7544 0.4233 0.0034 0.040 Uiso 1 1 calc R
C28 C 0.71359(16) 0.37765(8) 0.10408(13) 0.0266(4) Uani 1 1 d .
H28A H 0.7832 0.3646 0.1169 0.032 Uiso 1 1 calc R
C29 C 0.79037(14) 0.30223(7) 0.25225(12) 0.0218(4) Uani 1 1 d .
C30 C 0.84406(16) 0.31927(8) 0.32547(13) 0.0268(4) Uani 1 1 d .
H30A H 0.8076 0.3384 0.3679 0.032 Uiso 1 1 calc R
C31 C 0.95224(17) 0.30803(10) 0.33614(15) 0.0377(5) Uani 1 1 d .
H31A H 0.9898 0.3193 0.3862 0.045 Uiso 1 1 calc R
C32 C 1.00452(17) 0.28066(11) 0.27421(17) 0.0443(6) Uani 1 1 d .
H32A H 1.0781 0.2730 0.2820 0.053 Uiso 1 1 calc R
C33 C 0.95145(17) 0.26425(10) 0.20104(16) 0.0413(6) Uani 1 1 d .
H33A H 0.9888 0.2459 0.1583 0.050 Uiso 1 1 calc R
C34 C 0.84394(16) 0.27439(9) 0.18967(14) 0.0304(4) Uani 1 1 d .
H34A H 0.8068 0.2625 0.1397 0.036 Uiso 1 1 calc R
N35 N 0.66553(12) 0.07334(6) 0.24939(10) 0.0238(3) Uani 1 1 d .
Si36 Si 0.76001(5) 0.08410(2) 0.32871(4) 0.02995(13) Uani 1 1 d .
C37 C 0.7926(2) 0.15680(10) 0.33847(18) 0.0507(7) Uani 1 1 d .
H37A H 0.7272 0.1772 0.3471 0.076 Uiso 1 1 calc R
H37B H 0.8258 0.1691 0.2864 0.076 Uiso 1 1 calc R
H37C H 0.8419 0.1623 0.3870 0.076 Uiso 1 1 calc R
C38 C 0.8906(2) 0.04953(14) 0.31326(19) 0.0645(9) Uani 1 1 d .
H38A H 0.8788 0.0109 0.3082 0.097 Uiso 1 1 calc R
H38B H 0.9385 0.0567 0.3621 0.097 Uiso 1 1 calc R
H38C H 0.9226 0.0629 0.2614 0.097 Uiso 1 1 calc R
C39 C 0.7145(2) 0.06121(11) 0.43441(15) 0.0468(6) Uani 1 1 d .
H39A H 0.6461 0.0780 0.4463 0.070 Uiso 1 1 calc R
H39B H 0.7672 0.0714 0.4785 0.070 Uiso 1 1 calc R
H39C H 0.7063 0.0222 0.4339 0.070 Uiso 1 1 calc R
Si40 Si 0.68769(4) 0.03359(2) 0.16370(4) 0.02653(12) Uani 1 1 d .
C41 C 0.57213(17) 0.03995(9) 0.08533(13) 0.0337(5) Uani 1 1 d .
H41A H 0.5060 0.0307 0.1133 0.051 Uiso 1 1 calc R
H41B H 0.5825 0.0156 0.0375 0.051 Uiso 1 1 calc R
H41C H 0.5679 0.0768 0.0644 0.051 Uiso 1 1 calc R
C42 C 0.80839(19) 0.05197(11) 0.10257(16) 0.0460(6) Uani 1 1 d .
H42A H 0.8719 0.0495 0.1400 0.069 Uiso 1 1 calc R
H42B H 0.8009 0.0886 0.0812 0.069 Uiso 1 1 calc R
H42C H 0.8154 0.0273 0.0547 0.069 Uiso 1 1 calc R
C43 C 0.6979(2) -0.03928(9) 0.19170(18) 0.0481(6) Uani 1 1 d .
H43A H 0.7573 -0.0447 0.2324 0.072 Uiso 1 1 calc R
H43B H 0.7101 -0.0601 0.1402 0.072 Uiso 1 1 calc R
H43C H 0.6316 -0.0510 0.2170 0.072 Uiso 1 1 calc R
N44 N 0.35439(12) 0.05699(6) 0.21781(10) 0.0238(3) Uani 1 1 d .
Si45 Si 0.34993(5) -0.00311(2) 0.26942(4) 0.02991(13) Uani 1 1 d .
C46 C 0.4622(2) -0.00563(11) 0.35103(16) 0.0459(6) Uani 1 1 d .
H46A H 0.5299 0.0002 0.3232 0.069 Uiso 1 1 calc R
H46B H 0.4631 -0.0407 0.3788 0.069 Uiso 1 1 calc R
H46C H 0.4521 0.0223 0.3936 0.069 Uiso 1 1 calc R
C47 C 0.3655(2) -0.06215(10) 0.19739(19) 0.0521(7) Uani 1 1 d .
H47A H 0.3079 -0.0622 0.1541 0.078 Uiso 1 1 calc R
H47B H 0.3626 -0.0952 0.2307 0.078 Uiso 1 1 calc R
H47C H 0.4342 -0.0599 0.1697 0.078 Uiso 1 1 calc R
C48 C 0.2260(2) -0.01457(12) 0.32976(17) 0.0534(7) Uani 1 1 d .
H48A H 0.1642 -0.0139 0.2904 0.080 Uiso 1 1 calc R
H48B H 0.2187 0.0136 0.3724 0.080 Uiso 1 1 calc R
H48C H 0.2301 -0.0495 0.3581 0.080 Uiso 1 1 calc R
Si49 Si 0.25375(4) 0.08207(2) 0.15347(4) 0.02586(12) Uani 1 1 d .
C50 C 0.14562(19) 0.03208(10) 0.12840(17) 0.0456(6) Uani 1 1 d .
H50A H 0.1158 0.0191 0.1814 0.068 Uiso 1 1 calc R
H50B H 0.1753 0.0019 0.0972 0.068 Uiso 1 1 calc R
H50C H 0.0894 0.0492 0.0936 0.068 Uiso 1 1 calc R
C51 C 0.1913(2) 0.14154(11) 0.20388(17) 0.0488(6) Uani 1 1 d .
H51A H 0.2462 0.1683 0.2175 0.073 Uiso 1 1 calc R
H51B H 0.1570 0.1305 0.2561 0.073 Uiso 1 1 calc R
H51C H 0.1380 0.1570 0.1645 0.073 Uiso 1 1 calc R
C52 C 0.30424(18) 0.10427(10) 0.04844(14) 0.0368(5) Uani 1 1 d .
H52A H 0.3615 0.1304 0.0577 0.055 Uiso 1 1 calc R
H52B H 0.2461 0.1207 0.0149 0.055 Uiso 1 1 calc R
H52C H 0.3316 0.0733 0.0178 0.055 Uiso 1 1 calc R

loop_
_atom_site_aniso_label
_atom_site_aniso_U_11
_atom_site_aniso_U_22
_atom_site_aniso_U_33
_atom_site_aniso_U_23
_atom_site_aniso_U_13
_atom_site_aniso_U_12
Y 0.01780(8) 0.01712(8) 0.02564(9) 0.00117(7) 0.00156(7) -0.00060(6)
I 0.04038(9) 0.03390(8) 0.03269(8) -0.00433(6) 0.01045(6) -0.00011(6)
O1 0.0229(7) 0.0159(6) 0.0267(7) 0.0001(5) 0.0009(5) -0.0029(5)
C2 0.0180(8) 0.0170(8) 0.0194(8) -0.0012(7) 0.0009(7) -0.0027(6)
C3 0.0201(9) 0.0177(8) 0.0202(9) 0.0002(7) -0.0017(7) -0.0003(6)
P4 0.0171(2) 0.0173(2) 0.0198(2) -0.00026(18) -0.00021(18) -0.00035(16)
C5 0.0164(8) 0.0186(8) 0.0245(9) 0.0018(7) 0.0006(7) -0.0024(6)
C6 0.0300(11) 0.0345(11) 0.0281(10) -0.0020(9) -0.0042(9) 0.0021(9)
C7 0.0311(12) 0.0505(15) 0.0397(13) 0.0057(11) -0.0109(10) 0.0063(10)
C8 0.0226(10) 0.0400(13) 0.0564(15) 0.0110(12) 0.0032(10) 0.0084(9)
C9 0.0247(10) 0.0342(12) 0.0400(12) 0.0002(10) 0.0125(9) 0.0034(8)
C10 0.0197(9) 0.0295(10) 0.0255(10) 0.0012(8) 0.0027(8) -0.0012(7)
C11 0.0213(9) 0.0257(9) 0.0192(9) -0.0044(7) 0.0008(7) -0.0060(7)
C12 0.0384(12) 0.0298(11) 0.0215(9) -0.0040(8) 0.0045(9) -0.0120(9)
C13 0.0579(16) 0.0453(14) 0.0262(11) -0.0042(10) 0.0111(11) -0.0256(12)
C14 0.0419(14) 0.0667(18) 0.0349(13) -0.0173(12) 0.0192(11) -0.0229(12)
C15 0.0323(12) 0.0584(16) 0.0427(14) -0.0157(12) 0.0136(11) -0.0001(11)
C16 0.0267(10) 0.0377(12) 0.0342(11) -0.0057(10) 0.0051(9) 0.0002(9)
C17 0.0189(9) 0.0237(9) 0.0234(9) -0.0034(8) 0.0017(7) -0.0024(7)
C18 0.0449(13) 0.0252(10) 0.0263(10) -0.0037(8) 0.0048(9) -0.0042(9)
C19 0.0518(15) 0.0458(14) 0.0265(11) -0.0057(10) 0.0111(10) -0.0149(11)
C20 0.0275(11) 0.0641(17) 0.0357(12) -0.0208(12) 0.0096(10) -0.0017(11)
C21 0.0341(12) 0.0446(14) 0.0449(14) -0.0200(11) -0.0030(11) 0.0156(10)
C22 0.0301(11) 0.0270(10) 0.0352(11) -0.0044(9) -0.0023(9) 0.0044(8)
C23 0.0231(9) 0.0164(8) 0.0235(9) 0.0007(7) -0.0001(7) -0.0036(7)
C24 0.0243(9) 0.0205(9) 0.0297(10) 0.0021(8) 0.0011(8) -0.0013(7)
C25 0.0302(11) 0.0300(11) 0.0372(12) 0.0079(9) -0.0045(9) 0.0032(8)
C26 0.0445(13) 0.0294(11) 0.0335(12) 0.0124(9) -0.0004(10) 0.0001(9)
C27 0.0344(12) 0.0355(12) 0.0310(11) 0.0080(9) 0.0054(9) -0.0066(9)
C28 0.0237(10) 0.0258(10) 0.0304(10) 0.0039(8) 0.0014(8) -0.0025(8)
C29 0.0171(8) 0.0214(9) 0.0268(10) 0.0026(8) -0.0013(7) -0.0013(7)
C30 0.0258(10) 0.0272(10) 0.0273(10) 0.0027(8) -0.0036(8) -0.0043(8)
C31 0.0269(11) 0.0505(14) 0.0351(12) 0.0110(11) -0.0109(10) -0.0107(10)
C32 0.0178(10) 0.0659(17) 0.0491(14) 0.0155(13) 0.0007(10) 0.0024(10)
C33 0.0256(11) 0.0555(15) 0.0433(13) 0.0027(12) 0.0118(10) 0.0078(10)
C34 0.0226(10) 0.0374(12) 0.0312(11) -0.0022(9) 0.0019(8) 0.0012(8)
N35 0.0205(8) 0.0256(8) 0.0251(8) -0.0002(7) -0.0008(7) 0.0032(6)
Si36 0.0254(3) 0.0361(3) 0.0278(3) 0.0027(3) -0.0065(2) 0.0047(2)
C37 0.0542(16) 0.0485(15) 0.0480(15) 0.0041(12) -0.0218(13) -0.0131(12)
C38 0.0360(14) 0.104(3) 0.0526(17) -0.0085(17) -0.0140(13) 0.0284(15)
C39 0.0453(15) 0.0626(17) 0.0318(12) 0.0140(12) -0.0091(11) 0.0026(12)
Si40 0.0245(3) 0.0267(3) 0.0286(3) -0.0025(2) 0.0037(2) 0.0047(2)
C41 0.0337(11) 0.0379(12) 0.0296(11) -0.0094(9) 0.0011(9) -0.0037(9)
C42 0.0325(12) 0.0671(18) 0.0390(13) 0.0010(13) 0.0116(11) 0.0063(11)
C43 0.0554(16) 0.0294(12) 0.0598(17) -0.0038(12) 0.0063(13) 0.0126(11)
N44 0.0225(8) 0.0216(8) 0.0273(8) 0.0015(7) 0.0032(7) -0.0030(6)
Si45 0.0305(3) 0.0271(3) 0.0323(3) 0.0074(2) 0.0044(2) -0.0074(2)
C46 0.0447(14) 0.0470(15) 0.0455(14) 0.0185(12) -0.0051(12) -0.0064(11)
C47 0.0617(17) 0.0273(12) 0.0674(18) -0.0007(12) 0.0052(15) -0.0065(11)
C48 0.0429(14) 0.075(2) 0.0427(14) 0.0194(14) 0.0100(12) -0.0165(13)
Si49 0.0221(3) 0.0265(3) 0.0290(3) -0.0015(2) -0.0002(2) -0.0022(2)
C50 0.0349(13) 0.0460(14) 0.0551(16) 0.0085(12) -0.0134(12) -0.0146(10)
C51 0.0473(15) 0.0495(15) 0.0497(15) -0.0080(13) 0.0001(12) 0.0179(12)
C52 0.0313(12) 0.0482(14) 0.0306(11) 0.0047(10) -0.0034(9) 0.0006(10)

loop_
_atom_type_symbol
_atom_type_description
_atom_type_scat_dispersion_real
_atom_type_scat_dispersion_imag
_atom_type_scat_source
C C 0.0033 0.0016 'International Tables Vol C Tables 4.2.6.8 and 6.1.1.4'
H H 0.0000 0.0000 'International Tables Vol C Tables 4.2.6.8 and 6.1.1.4'
N N 0.0061 0.0033 'International Tables Vol C Tables 4.2.6.8 and 6.1.1.4'
O O 0.0106 0.0060 'International Tables Vol C Tables 4.2.6.8 and 6.1.1.4'
Si Si 0.0817 0.0704 'International Tables Vol C Tables 4.2.6.8 and 6.1.1.4'
P P 0.1023 0.0942 'International Tables Vol C Tables 4.2.6.8 and 6.1.1.4'
Y Y -2.7962 3.5667 'International Tables Vol C Tables 4.2.6.8 and 6.1.1.4'
I I -0.4742 1.8119 'International Tables Vol C Tables 4.2.6.8 and 6.1.1.4'

loop_
_geom_angle_atom_site_label_1
_geom_angle_atom_site_label_2
_geom_angle_atom_site_label_3
_geom_angle
O1 Y N44 109.09(5)
O1 Y N35 107.35(6)
N44 Y N35 122.70(6)
O1 Y I 100.03(4)
N44 Y I 106.25(4)
N35 Y I 109.10(4)
C2 O1 Y 155.24(11)
O1 C2 C5 108.49(14)
O1 C2 C11 111.05(14)
C5 C2 C11 114.81(15)
O1 C2 C3 103.14(13)
C5 C2 C3 112.48(14)
C11 C2 C3 106.26(14)
C2 C3 P4 127.77(12)
C17 P4 C29 109.37(9)
C17 P4 C23 110.00(9)
C29 P4 C23 108.75(9)
C17 P4 C3 106.49(9)
C29 P4 C3 104.25(8)
C23 P4 C3 117.65(8)
C10 C5 C6 117.48(18)
C10 C5 C2 121.17(16)
C6 C5 C2 121.25(17)
C7 C6 C5 120.8(2)
C8 C7 C6 120.7(2)
C9 C8 C7 119.4(2)
C8 C9 C10 120.2(2)
C5 C10 C9 121.38(19)
C12 C11 C16 117.59(19)
C12 C11 C2 123.88(17)
C16 C11 C2 118.13(17)
C11 C12 C13 120.8(2)
C14 C13 C12 120.4(2)
C15 C14 C13 119.5(2)
C14 C15 C16 120.4(2)
C15 C16 C11 121.2(2)
C22 C17 C18 119.47(19)
C22 C17 P4 123.35(16)
C18 C17 P4 117.17(15)
C19 C18 C17 120.1(2)
C20 C19 C18 120.3(2)
C19 C20 C21 120.2(2)
C20 C21 C22 120.5(2)
C21 C22 C17 119.4(2)
C28 C23 C24 119.65(17)
C28 C23 P4 120.05(14)
C24 C23 P4 120.28(15)
C25 C24 C23 119.65(19)
C24 C25 C26 120.5(2)
C27 C26 C25 120.0(2)
C28 C27 C26 120.2(2)
C27 C28 C23 120.00(19)
C30 C29 C34 120.48(18)
C30 C29 P4 121.40(15)
C34 C29 P4 118.08(14)
C29 C30 C31 119.2(2)
C32 C31 C30 120.0(2)
C31 C32 C33 120.8(2)
C32 C33 C34 120.1(2)
C33 C34 C29 119.4(2)
Si40 N35 Si36 122.72(9)
Si40 N35 Y 112.22(8)
Si36 N35 Y 125.03(9)
N35 Si36 C39 112.12(10)
N35 Si36 C37 110.92(10)
C39 Si36 C37 107.29(13)
N35 Si36 C38 114.97(11)
C39 Si36 C38 105.48(13)
C37 Si36 C38 105.52(15)
N35 Si40 C43 113.02(11)
N35 Si40 C42 114.60(11)
C43 Si40 C42 107.87(12)
N35 Si40 C41 109.16(9)
C43 Si40 C41 106.36(11)
C42 Si40 C41 105.23(11)
Si45 N44 Si49 124.59(9)
Si45 N44 Y 115.49(8)
Si49 N44 Y 119.74(8)
N44 Si45 C48 114.55(11)
N44 Si45 C47 113.49(11)
C48 Si45 C47 106.86(13)
N44 Si45 C46 108.64(10)
C48 Si45 C46 105.50(12)
C47 Si45 C46 107.28(13)
N44 Si49 C51 110.58(10)
N44 Si49 C52 111.49(9)
C51 Si49 C52 107.27(12)
N44 Si49 C50 113.40(10)
C51 Si49 C50 107.92(13)
C52 Si49 C50 105.86(11)

loop_
_geom_bond_atom_site_label_1
_geom_bond_atom_site_label_2
_geom_bond_distance
Y O1 2.0717(13)
Y N44 2.2399(15)
Y N35 2.2620(15)
Y I 2.9916(2)
O1 C2 1.401(2)
C2 C5 1.529(2)
C2 C11 1.535(3)
C2 C3 1.571(2)
C3 P4 1.8315(17)
P4 C17 1.7993(19)
P4 C29 1.8026(18)
P4 C23 1.8042(19)
C5 C10 1.390(3)
C5 C6 1.396(3)
C6 C7 1.388(3)
C7 C8 1.377(3)
C8 C9 1.372(3)
C9 C10 1.390(3)
C11 C12 1.388(3)
C11 C16 1.395(3)
C12 C13 1.394(3)
C13 C14 1.374(4)
C14 C15 1.372(4)
C15 C16 1.385(3)
C17 C22 1.393(3)
C17 C18 1.393(3)
C18 C19 1.383(3)
C19 C20 1.366(4)
C20 C21 1.381(4)
C21 C22 1.388(3)
C23 C28 1.393(3)
C23 C24 1.402(3)
C24 C25 1.380(3)
C25 C26 1.386(3)
C26 C27 1.385(3)
C27 C28 1.384(3)
C29 C30 1.386(3)
C29 C34 1.396(3)
C30 C31 1.394(3)
C31 C32 1.375(4)
C32 C33 1.377(3)
C33 C34 1.382(3)
N35 Si40 1.7056(17)
N35 Si36 1.7195(16)
Si36 C39 1.866(2)
Si36 C37 1.869(3)
Si36 C38 1.878(3)
Si40 C43 1.878(2)
Si40 C42 1.878(2)
Si40 C41 1.885(2)
N44 Si45 1.7099(17)
N44 Si49 1.7164(17)
Si45 C48 1.871(3)
Si45 C47 1.875(3)
Si45 C46 1.882(2)
Si49 C51 1.869(2)
Si49 C52 1.873(2)
Si49 C50 1.880(2)
